data_4135005
loop_
_publ_author_name
'Baek, Yonghyeon'
'Cheong, Kiun'
'Ko, Gi Hoon'
'Han, Gi Uk'
'Han, Sang Hoon'
'Kim, Dongwook'
'Lee, Kooyeon'
'Lee, Phil Ho'

_publ_section_title
;
 Iridium-Catalyzed Cyclative Indenylation and Dienylation through
 Sequential B(4)-C Bond Formation, Cyclization, and Elimination from
 <i>o</i>-Carboranes and Propargyl Alcohols.
;
_journal_issue 22
_journal_name_full 'Journal of the American Chemical Society'
_journal_page_first 9890
_journal_page_last 9895
_journal_paper_doi 10.1021/jacs.0c02121
_journal_volume 142
_journal_year 2020
_chemical_formula_sum 'C20 H28 B10'
_chemical_formula_weight 376.52
_space_group_crystal_system monoclinic
_space_group_IT_number 14
_space_group_name_Hall '-P 2ybc'
_space_group_name_H-M_alt 'P 1 21/c 1'
_atom_sites_solution_hydrogens mixed
_audit_creation_method SHELXL-2018/3
_cell_angle_alpha 90
_cell_angle_beta 92.336(4)
_cell_angle_gamma 90
_cell_formula_units_Z 4
_cell_length_a 13.1945(13)
_cell_length_b 10.7243(11)
_cell_length_c 15.7972(14)
_cell_measurement_reflns_used 9978
_cell_measurement_temperature 153(2)
_cell_measurement_theta_max 28.23
_cell_measurement_theta_min 2.80
_cell_volume 2233.5(4)
_computing_cell_refinement 'Bruker APEXIII'
_computing_data_collection 'Bruker APEXIII'
_computing_data_reduction 'Bruker SAINT'
_computing_molecular_graphics ORTEP
_computing_publication_material CIFTAB
_computing_structure_refinement SHELXL
_computing_structure_solution SHELXS
_diffrn_ambient_temperature 153(2)
_diffrn_measured_fraction_theta_full 0.997
_diffrn_measured_fraction_theta_max 0.997
_diffrn_measurement_device_type 'Bruker PHOTON II'
_diffrn_measurement_method 'phi and omega scans'
_diffrn_radiation_type MoK\a
_diffrn_radiation_wavelength 0.71073
_diffrn_reflns_av_R_equivalents 0.1189
_diffrn_reflns_av_unetI/netI 0.0618
_diffrn_reflns_Laue_measured_fraction_full 0.997
_diffrn_reflns_Laue_measured_fraction_max 0.997
_diffrn_reflns_limit_h_max 17
_diffrn_reflns_limit_h_min -17
_diffrn_reflns_limit_k_max 14
_diffrn_reflns_limit_k_min -14
_diffrn_reflns_limit_l_max 20
_diffrn_reflns_limit_l_min -20
_diffrn_reflns_number 61967
_diffrn_reflns_point_group_measured_fraction_full 0.997
_diffrn_reflns_point_group_measured_fraction_max 0.997
_diffrn_reflns_theta_full 25.242
_diffrn_reflns_theta_max 27.999
_diffrn_reflns_theta_min 2.797
_diffrn_source 'fine-focus sealed tube'
_exptl_absorpt_coefficient_mu 0.056
_exptl_absorpt_correction_T_max 0.7457
_exptl_absorpt_correction_T_min 0.7096
_exptl_absorpt_correction_type multi-scan
_exptl_absorpt_process_details SADABS
_exptl_crystal_colour colourless
_exptl_crystal_density_diffrn 1.120
_exptl_crystal_description plate
_exptl_crystal_F_000 792
_exptl_crystal_size_max 0.167
_exptl_crystal_size_mid 0.157
_exptl_crystal_size_min 0.068
_refine_diff_density_max 0.286
_refine_diff_density_min -0.272
_refine_diff_density_rms 0.052
_refine_ls_extinction_method none
_refine_ls_goodness_of_fit_ref 1.182
_refine_ls_hydrogen_treatment mixed
_refine_ls_matrix_type full
_refine_ls_number_parameters 305
_refine_ls_number_reflns 5380
_refine_ls_number_restraints 0
_refine_ls_restrained_S_all 1.182
_refine_ls_R_factor_all 0.1228
_refine_ls_R_factor_gt 0.0921
_refine_ls_shift/su_max 0.000
_refine_ls_shift/su_mean 0.000
_refine_ls_structure_factor_coef Fsqd
_refine_ls_weighting_details 'w=1/[\s^2^(Fo^2^)+(0.0513P)^2^+1.9516P] where P=(Fo^2^+2Fc^2^)/3'
_refine_ls_weighting_scheme calc
_refine_ls_wR_factor_gt 0.1694
_refine_ls_wR_factor_ref 0.1823
_reflns_Friedel_coverage 0.000
_reflns_number_gt 4101
_reflns_number_total 5380
_reflns_threshold_expression 'I > 2\s(I)'
_cod_data_source_file ja0c02121_si_001.cif
_cod_data_source_block A19095O_014
_cod_depositor_comments
;
The following automatic conversions were performed:

data item '_exptl_absorpt_correction_type' value 'MULTI-SCAN' was
changed to 'multi-scan' in accordance with the
/home/data/users/saulius/crontab/automatic-downloads/rss-feeds/ACS/lib/dictionaries/cif_core.dic
dictionary named 'cif_core.dic' version 2.4.2 last updated on
2011-04-26.

Automatic conversion script
Id: cif_fix_values 7556 2019-12-06 15:28:31Z antanas 

 Adding full bibliography for 4135005--4135007.cif.

 Adding full bibliography for 4135005--4135007.cif.
;
_cod_original_sg_symbol_H-M 'P 21/c'
_cod_database_code 4135005
_shelx_shelxl_version_number 2018/3
_shelx_space_group_comment
;
The symmetry employed for this shelxl refinement is uniquely defined
by the following loop, which should always be used as a source of
symmetry information in preference to the above space-group names.
They are only intended as comments.
;
_shelx_estimated_absorpt_t_min 0.991
_shelx_estimated_absorpt_t_max 0.996

loop_
_space_group_symop_operation_xyz
'x, y, z'
'-x, y+1/2, -z+1/2'
'-x, -y, -z'
'x, -y-1/2, z-1/2'

loop_
_atom_site_label
_atom_site_type_symbol
_atom_site_fract_x
_atom_site_fract_y
_atom_site_fract_z
_atom_site_U_iso_or_equiv
_atom_site_adp_type
_atom_site_occupancy
_atom_site_site_symmetry_order
_atom_site_calc_flag
_atom_site_refinement_flags_posn
_atom_site_refinement_flags_adp
_atom_site_refinement_flags_occupancy
_atom_site_disorder_assembly
_atom_site_disorder_group
C1 C 0.54408(16) 0.70188(19) 0.65154(13) 0.0190(4) Uani 1 1 d . . . . .
C2 C 0.57221(17) 0.7870(2) 0.59051(14) 0.0230(5) Uani 1 1 d . . . . .
H2 H 0.527883 0.804643 0.543127 0.028 Uiso 1 1 calc R U . . .
C3 C 0.66587(17) 0.8461(2) 0.59942(15) 0.0250(5) Uani 1 1 d . . . . .
H3 H 0.684739 0.904653 0.557774 0.030 Uiso 1 1 calc R U . . .
C4 C 0.73261(17) 0.8215(2) 0.66791(14) 0.0234(5) Uani 1 1 d . . . . .
C5 C 0.70255(17) 0.7374(2) 0.72962(14) 0.0220(5) Uani 1 1 d . . . . .
H5 H 0.746220 0.720746 0.777596 0.026 Uiso 1 1 calc R U . . .
C6 C 0.60981(16) 0.67833(19) 0.72123(13) 0.0197(4) Uani 1 1 d . . . . .
C7 C 0.83465(17) 0.8804(2) 0.67466(15) 0.0263(5) Uani 1 1 d . . . . .
C8 C 0.8498(2) 1.0027(3) 0.65013(19) 0.0413(7) Uani 1 1 d . . . . .
H8 H 0.793913 1.050623 0.628637 0.050 Uiso 1 1 calc R U . . .
C9 C 0.9457(2) 1.0561(3) 0.6566(2) 0.0552(9) Uani 1 1 d . . . . .
H9 H 0.954979 1.139956 0.639126 0.066 Uiso 1 1 calc R U . . .
C10 C 1.0269(2) 0.9889(3) 0.6878(2) 0.0560(9) Uani 1 1 d . . . . .
H10 H 1.092398 1.025640 0.691695 0.067 Uiso 1 1 calc R U . . .
C11 C 1.0133(2) 0.8675(3) 0.7137(2) 0.0481(8) Uani 1 1 d . . . . .
H11 H 1.069264 0.820751 0.736277 0.058 Uiso 1 1 calc R U . . .
C12 C 0.91814(19) 0.8140(3) 0.70669(18) 0.0372(6) Uani 1 1 d . . . . .
H12 H 0.909556 0.730055 0.724158 0.045 Uiso 1 1 calc R U . . .
C13 C 0.56460(17) 0.5807(2) 0.77726(14) 0.0230(5) Uani 1 1 d . . . . .
C14 C 0.46579(17) 0.5552(2) 0.72934(14) 0.0257(5) Uani 1 1 d . . . . .
H14 H 0.417377 0.496409 0.747469 0.031 Uiso 1 1 calc R U . . .
C15 C 0.45276(16) 0.6233(2) 0.65880(14) 0.0217(5) Uani 1 1 d . . . . .
C16 C 0.5460(2) 0.6310(3) 0.86618(15) 0.0401(7) Uani 1 1 d . . . . .
H16A H 0.510822 0.567723 0.898705 0.060 Uiso 1 1 calc R U . . .
H16B H 0.504278 0.706475 0.861604 0.060 Uiso 1 1 calc R U . . .
H16C H 0.611175 0.651031 0.895032 0.060 Uiso 1 1 calc R U . . .
C17 C 0.6308(2) 0.4631(2) 0.78276(18) 0.0361(6) Uani 1 1 d . . . . .
H17A H 0.596028 0.398460 0.814453 0.054 Uiso 1 1 calc R U . . .
H17B H 0.695814 0.482972 0.811844 0.054 Uiso 1 1 calc R U . . .
H17C H 0.642791 0.432803 0.725513 0.054 Uiso 1 1 calc R U . . .
C18 C 0.25417(18) 0.5334(2) 0.62248(16) 0.0286(5) Uani 1 1 d . . . . .
H18 H 0.254(2) 0.479(3) 0.6793(17) 0.036(7) Uiso 1 1 d . . . . .
C19 C 0.19745(17) 0.4698(2) 0.53706(15) 0.0272(5) Uani 1 1 d . . . . .
C20 C 0.1524(2) 0.3407(3) 0.5458(2) 0.0413(7) Uani 1 1 d . . . . .
H20A H 0.106481 0.323385 0.496900 0.062 Uiso 1 1 calc R U . . .
H20B H 0.114638 0.336469 0.597863 0.062 Uiso 1 1 calc R U . . .
H20C H 0.207023 0.278676 0.548293 0.062 Uiso 1 1 calc R U . . .
B21 B 0.3258(2) 0.4811(3) 0.54294(17) 0.0239(5) Uani 1 1 d . . . . .
H21 H 0.3588(19) 0.408(2) 0.5543(16) 0.029 Uiso 1 1 d . U . . .
B22 B 0.35808(19) 0.6209(2) 0.59546(16) 0.0221(5) Uani 1 1 d . . . . .
B23 B 0.2401(2) 0.6926(3) 0.62008(18) 0.0265(6) Uani 1 1 d . . . . .
H23 H 0.2349(19) 0.741(2) 0.6803(16) 0.032 Uiso 1 1 d . U . . .
B24 B 0.1394(2) 0.5936(3) 0.58483(19) 0.0318(6) Uani 1 1 d . . . . .
H24 H 0.074(2) 0.573(3) 0.6210(17) 0.038 Uiso 1 1 d . U . . .
B25 B 0.1426(2) 0.5807(3) 0.47358(19) 0.0310(6) Uani 1 1 d . . . . .
H25 H 0.073(2) 0.552(3) 0.4380(17) 0.037 Uiso 1 1 d . U . . .
B26 B 0.1705(2) 0.7245(3) 0.5244(2) 0.0338(7) Uani 1 1 d . . . . .
H26 H 0.119(2) 0.801(3) 0.5198(17) 0.041 Uiso 1 1 d . U . . .
B27 B 0.3054(2) 0.7418(3) 0.52970(17) 0.0259(6) Uani 1 1 d . . . . .
H27 H 0.3392(19) 0.833(2) 0.5257(16) 0.031 Uiso 1 1 d . U . . .
B28 B 0.3597(2) 0.6077(3) 0.48284(16) 0.0246(5) Uani 1 1 d . . . . .
H28 H 0.4302(19) 0.605(2) 0.4509(16) 0.030 Uiso 1 1 d . U . . .
B29 B 0.2586(2) 0.5087(3) 0.44768(17) 0.0280(6) Uani 1 1 d . . . . .
H29 H 0.2595(19) 0.441(2) 0.3992(17) 0.034 Uiso 1 1 d . U . . .
B30 B 0.2449(2) 0.6723(3) 0.43902(18) 0.0306(6) Uani 1 1 d . . . . .
H30 H 0.240(2) 0.714(3) 0.3740(17) 0.037 Uiso 1 1 d . U . . .

loop_
_atom_site_aniso_label
_atom_site_aniso_U_11
_atom_site_aniso_U_22
_atom_site_aniso_U_33
_atom_site_aniso_U_23
_atom_site_aniso_U_13
_atom_site_aniso_U_12
C1 0.0196(10) 0.0180(10) 0.0194(10) -0.0012(8) 0.0005(8) 0.0019(8)
C2 0.0249(11) 0.0244(11) 0.0195(11) 0.0017(9) -0.0030(9) 0.0016(9)
C3 0.0290(12) 0.0212(11) 0.0250(12) 0.0059(9) 0.0026(9) -0.0008(9)
C4 0.0238(11) 0.0198(11) 0.0266(12) -0.0035(9) 0.0026(9) 0.0003(9)
C5 0.0249(11) 0.0205(11) 0.0203(11) -0.0033(9) -0.0029(9) 0.0036(9)
C6 0.0246(11) 0.0166(10) 0.0178(10) -0.0016(8) 0.0005(8) 0.0014(8)
C7 0.0245(12) 0.0251(12) 0.0293(12) -0.0035(10) 0.0019(9) -0.0011(10)
C8 0.0369(15) 0.0336(14) 0.0528(18) 0.0071(13) -0.0077(13) -0.0088(12)
C9 0.0486(18) 0.0419(17) 0.074(2) 0.0083(16) -0.0047(16) -0.0217(15)
C10 0.0340(16) 0.063(2) 0.071(2) -0.0030(18) 0.0016(15) -0.0174(15)
C11 0.0254(13) 0.0543(19) 0.064(2) -0.0026(16) 0.0002(13) 0.0031(13)
C12 0.0283(13) 0.0325(14) 0.0509(17) 0.0007(12) 0.0048(12) 0.0014(11)
C13 0.0259(11) 0.0254(12) 0.0176(11) 0.0019(9) -0.0013(9) -0.0033(9)
C14 0.0252(11) 0.0266(12) 0.0252(12) 0.0027(10) 0.0017(9) -0.0047(10)
C15 0.0219(11) 0.0236(11) 0.0198(11) -0.0021(9) 0.0018(9) -0.0015(9)
C16 0.0511(17) 0.0487(17) 0.0207(13) -0.0032(12) 0.0045(11) -0.0096(14)
C17 0.0375(14) 0.0287(13) 0.0419(15) 0.0122(11) -0.0008(12) 0.0006(11)
C18 0.0265(12) 0.0318(13) 0.0275(13) -0.0027(10) 0.0009(10) -0.0038(10)
C19 0.0231(11) 0.0273(12) 0.0310(13) -0.0061(10) -0.0004(10) -0.0021(10)
C20 0.0349(14) 0.0339(15) 0.0548(18) -0.0041(13) -0.0017(13) -0.0095(12)
B21 0.0208(12) 0.0268(14) 0.0241(13) -0.0013(11) 0.0006(10) -0.0037(11)
B22 0.0219(12) 0.0234(13) 0.0209(12) 0.0001(10) 0.0018(10) -0.0035(10)
B23 0.0236(13) 0.0274(14) 0.0287(14) -0.0080(11) 0.0023(11) 0.0002(11)
B24 0.0208(13) 0.0378(16) 0.0368(16) -0.0110(13) 0.0017(12) 0.0003(12)
B25 0.0236(14) 0.0346(16) 0.0343(15) -0.0058(12) -0.0072(11) 0.0035(12)
B26 0.0262(14) 0.0313(15) 0.0432(17) -0.0056(13) -0.0068(12) 0.0073(12)
B27 0.0268(13) 0.0228(13) 0.0278(14) -0.0015(11) -0.0037(11) 0.0019(11)
B28 0.0228(13) 0.0301(14) 0.0209(13) -0.0003(11) 0.0018(10) 0.0006(11)
B29 0.0307(14) 0.0304(14) 0.0225(14) -0.0058(11) -0.0024(11) -0.0002(12)
B30 0.0333(15) 0.0322(15) 0.0259(14) -0.0004(12) -0.0061(11) 0.0043(12)

loop_
_atom_type_symbol
_atom_type_description
_atom_type_scat_dispersion_real
_atom_type_scat_dispersion_imag
_atom_type_scat_source
C C 0.0033 0.0016 'International Tables Vol C Tables 4.2.6.8 and 6.1.1.4'
H H 0.0000 0.0000 'International Tables Vol C Tables 4.2.6.8 and 6.1.1.4'
B B 0.0013 0.0007 'International Tables Vol C Tables 4.2.6.8 and 6.1.1.4'

loop_
_geom_angle_atom_site_label_1
_geom_angle_atom_site_label_2
_geom_angle_atom_site_label_3
_geom_angle
_geom_angle_site_symmetry_1
_geom_angle_site_symmetry_3
_geom_angle_publ_flag
C2 C1 C6 119.4(2) . . ?
C2 C1 C15 132.1(2) . . ?
C6 C1 C15 108.51(19) . . ?
C1 C2 C3 119.4(2) . . ?
C1 C2 H2 120.3 . . ?
C3 C2 H2 120.3 . . ?
C2 C3 C4 121.6(2) . . ?
C2 C3 H3 119.2 . . ?
C4 C3 H3 119.2 . . ?
C3 C4 C5 118.4(2) . . ?
C3 C4 C7 121.2(2) . . ?
C5 C4 C7 120.4(2) . . ?
C6 C5 C4 120.3(2) . . ?
C6 C5 H5 119.8 . . ?
C4 C5 H5 119.8 . . ?
C5 C6 C1 120.8(2) . . ?
C5 C6 C13 129.2(2) . . ?
C1 C6 C13 109.89(18) . . ?
C8 C7 C12 117.8(2) . . ?
C8 C7 C4 121.5(2) . . ?
C12 C7 C4 120.7(2) . . ?
C7 C8 C9 120.8(3) . . ?
C7 C8 H8 119.6 . . ?
C9 C8 H8 119.6 . . ?
C10 C9 C8 120.5(3) . . ?
C10 C9 H9 119.8 . . ?
C8 C9 H9 119.8 . . ?
C9 C10 C11 119.7(3) . . ?
C9 C10 H10 120.1 . . ?
C11 C10 H10 120.1 . . ?
C10 C11 C12 119.8(3) . . ?
C10 C11 H11 120.1 . . ?
C12 C11 H11 120.1 . . ?
C11 C12 C7 121.4(3) . . ?
C11 C12 H12 119.3 . . ?
C7 C12 H12 119.3 . . ?
C14 C13 C6 100.72(17) . . ?
C14 C13 C16 110.9(2) . . ?
C6 C13 C16 112.0(2) . . ?
C14 C13 C17 111.0(2) . . ?
C6 C13 C17 111.45(19) . . ?
C16 C13 C17 110.4(2) . . ?
C15 C14 C13 113.5(2) . . ?
C15 C14 H14 123.2 . . ?
C13 C14 H14 123.2 . . ?
C14 C15 C1 107.35(19) . . ?
C14 C15 B22 126.5(2) . . ?
C1 C15 B22 126.15(19) . . ?
C13 C16 H16A 109.5 . . ?
C13 C16 H16B 109.5 . . ?
H16A C16 H16B 109.5 . . ?
C13 C16 H16C 109.5 . . ?
H16A C16 H16C 109.5 . . ?
H16B C16 H16C 109.5 . . ?
C13 C17 H17A 109.5 . . ?
C13 C17 H17B 109.5 . . ?
H17A C17 H17B 109.5 . . ?
C13 C17 H17C 109.5 . . ?
H17A C17 H17C 109.5 . . ?
H17B C17 H17C 109.5 . . ?
C19 C18 B21 60.64(14) . . ?
C19 C18 B23 110.20(19) . . ?
B21 C18 B23 112.0(2) . . ?
C19 C18 B24 61.01(15) . . ?
B21 C18 B24 112.02(19) . . ?
B23 C18 B24 61.88(16) . . ?
C19 C18 B22 110.95(18) . . ?
B21 C18 B22 61.69(15) . . ?
B23 C18 B22 62.69(15) . . ?
B24 C18 B22 113.8(2) . . ?
C19 C18 H18 116.2(14) . . ?
B21 C18 H18 117.7(14) . . ?
B23 C18 H18 123.6(15) . . ?
B24 C18 H18 117.1(14) . . ?
B22 C18 H18 122.3(14) . . ?
C20 C19 C18 117.8(2) . . ?
C20 C19 B21 117.0(2) . . ?
C18 C19 B21 60.72(15) . . ?
C20 C19 B25 122.3(2) . . ?
C18 C19 B25 111.01(19) . . ?
B21 C19 B25 112.49(19) . . ?
C20 C19 B29 119.9(2) . . ?
C18 C19 B29 111.03(18) . . ?
B21 C19 B29 61.52(15) . . ?
B25 C19 B29 62.92(16) . . ?
C20 C19 B24 118.8(2) . . ?
C18 C19 B24 61.41(15) . . ?
B21 C19 B24 112.42(18) . . ?
B25 C19 B24 62.12(17) . . ?
B29 C19 B24 114.1(2) . . ?
C19 C20 H20A 109.5 . . ?
C19 C20 H20B 109.5 . . ?
H20A C20 H20B 109.5 . . ?
C19 C20 H20C 109.5 . . ?
H20A C20 H20C 109.5 . . ?
H20B C20 H20C 109.5 . . ?
C19 B21 C18 58.65(14) . . ?
C19 B21 B28 107.84(19) . . ?
C18 B21 B28 108.2(2) . . ?
C19 B21 B29 59.51(15) . . ?
C18 B21 B29 107.72(19) . . ?
B28 B21 B29 61.64(16) . . ?
C19 B21 B22 108.00(19) . . ?
C18 B21 B22 60.03(15) . . ?
B28 B21 B22 61.68(15) . . ?
B29 B21 B22 111.6(2) . . ?
C19 B21 H21 114.7(16) . . ?
C18 B21 H21 114.5(16) . . ?
B28 B21 H21 130.7(16) . . ?
B29 B21 H21 122.6(16) . . ?
B22 B21 H21 122.4(16) . . ?
C15 B22 C18 118.04(19) . . ?
C15 B22 B21 119.1(2) . . ?
C18 B22 B21 58.28(14) . . ?
C15 B22 B27 129.8(2) . . ?
C18 B22 B27 104.15(18) . . ?
B21 B22 B27 105.31(18) . . ?
C15 B22 B28 126.55(19) . . ?
C18 B22 B28 104.14(18) . . ?
B21 B22 B28 58.28(15) . . ?
B27 B22 B28 59.86(15) . . ?
C15 B22 B23 122.05(19) . . ?
C18 B22 B23 58.34(15) . . ?
B21 B22 B23 105.81(18) . . ?
B27 B22 B23 59.60(15) . . ?
B28 B22 B23 107.20(18) . . ?
C18 B23 B26 105.23(19) . . ?
C18 B23 B24 59.38(15) . . ?
B26 B23 B24 59.42(17) . . ?
C18 B23 B27 104.91(19) . . ?
B26 B23 B27 60.54(16) . . ?
B24 B23 B27 107.9(2) . . ?
C18 B23 B22 58.97(15) . . ?
B26 B23 B22 108.79(19) . . ?
B24 B23 B22 108.74(19) . . ?
B27 B23 B22 59.96(15) . . ?
C18 B23 H23 117.6(14) . . ?
B26 B23 H23 127.4(13) . . ?
B24 B23 H23 119.1(13) . . ?
B27 B23 H23 127.7(14) . . ?
B22 B23 H23 118.7(13) . . ?
C19 B24 C18 57.59(14) . . ?
C19 B24 B26 105.1(2) . . ?
C18 B24 B26 105.4(2) . . ?
C19 B24 B25 58.28(15) . . ?
C18 B24 B25 104.89(19) . . ?
B26 B24 B25 60.35(18) . . ?
C19 B24 B23 104.98(18) . . ?
C18 B24 B23 58.74(15) . . ?
B26 B24 B23 60.22(17) . . ?
B25 B24 B23 108.2(2) . . ?
C19 B24 H24 117.1(15) . . ?
C18 B24 H24 116.8(15) . . ?
B26 B24 H24 131.5(15) . . ?
B25 B24 H24 124.3(14) . . ?
B23 B24 H24 124.2(15) . . ?
C19 B25 B24 59.61(16) . . ?
C19 B25 B26 105.47(19) . . ?
B24 B25 B26 59.56(17) . . ?
C19 B25 B30 105.00(19) . . ?
B24 B25 B30 108.2(2) . . ?
B26 B25 B30 60.64(17) . . ?
C19 B25 B29 58.75(15) . . ?
B24 B25 B29 108.6(2) . . ?
B26 B25 B29 108.5(2) . . ?
B30 B25 B29 59.79(16) . . ?
C19 B25 H25 115.6(14) . . ?
B24 B25 H25 118.6(14) . . ?
B26 B25 H25 129.1(14) . . ?
B30 B25 H25 128.8(14) . . ?
B29 B25 H25 117.8(14) . . ?
B24 B26 B25 60.09(17) . . ?
B24 B26 B23 60.35(17) . . ?
B25 B26 B23 108.1(2) . . ?
B24 B26 B27 108.2(2) . . ?
B25 B26 B27 107.5(2) . . ?
B23 B26 B27 59.95(16) . . ?
B24 B26 B30 107.9(2) . . ?
B25 B26 B30 59.77(17) . . ?
B23 B26 B30 107.60(19) . . ?
B27 B26 B30 59.52(16) . . ?
B24 B26 H26 119.4(15) . . ?
B25 B26 H26 121.4(15) . . ?
B23 B26 H26 120.8(15) . . ?
B27 B26 H26 123.5(15) . . ?
B30 B26 H26 123.8(15) . . ?
B30 B27 B23 107.8(2) . . ?
B30 B27 B28 60.07(15) . . ?
B23 B27 B28 108.06(19) . . ?
B30 B27 B22 108.45(19) . . ?
B23 B27 B22 60.44(15) . . ?
B28 B27 B22 60.10(15) . . ?
B30 B27 B26 60.25(17) . . ?
B23 B27 B26 59.51(16) . . ?
B28 B27 B26 108.19(19) . . ?
B22 B27 B26 108.4(2) . . ?
B30 B27 H27 120.5(14) . . ?
B23 B27 H27 122.1(14) . . ?
B28 B27 H27 122.3(14) . . ?
B22 B27 H27 122.8(14) . . ?
B26 B27 H27 120.3(14) . . ?
B21 B28 B29 59.60(15) . . ?
B21 B28 B30 106.57(19) . . ?
B29 B28 B30 59.69(16) . . ?
B21 B28 B27 106.82(19) . . ?
B29 B28 B27 107.69(19) . . ?
B30 B28 B27 59.81(15) . . ?
B21 B28 B22 60.04(15) . . ?
B29 B28 B22 108.67(19) . . ?
B30 B28 B22 108.19(19) . . ?
B27 B28 B22 60.04(15) . . ?
B21 B28 H28 118.8(14) . . ?
B29 B28 H28 119.2(13) . . ?
B30 B28 H28 124.6(13) . . ?
B27 B28 H28 126.0(14) . . ?
B22 B28 H28 120.9(13) . . ?
C19 B29 B21 58.97(15) . . ?
C19 B29 B30 104.8(2) . . ?
B21 B29 B30 106.39(19) . . ?
C19 B29 B28 105.17(18) . . ?
B21 B29 B28 58.77(15) . . ?
B30 B29 B28 60.28(16) . . ?
C19 B29 B25 58.33(16) . . ?
B21 B29 B25 106.73(19) . . ?
B30 B29 B25 60.00(17) . . ?
B28 B29 B25 108.1(2) . . ?
C19 B29 H29 116.9(14) . . ?
B21 B29 H29 119.3(14) . . ?
B30 B29 H29 129.1(14) . . ?
B28 B29 H29 127.4(14) . . ?
B25 B29 H29 120.1(14) . . ?
B29 B30 B25 60.21(17) . . ?
B29 B30 B27 108.22(19) . . ?
B25 B30 B27 107.9(2) . . ?
B29 B30 B28 60.03(16) . . ?
B25 B30 B28 108.1(2) . . ?
B27 B30 B28 60.12(15) . . ?
B29 B30 B26 108.0(2) . . ?
B25 B30 B26 59.58(17) . . ?
B27 B30 B26 60.24(16) . . ?
B28 B30 B26 108.22(19) . . ?
B29 B30 H30 118.0(14) . . ?
B25 B30 H30 119.0(14) . . ?
B27 B30 H30 125.5(14) . . ?
B28 B30 H30 122.1(14) . . ?
B26 B30 H30 123.4(14) . . ?

loop_
_geom_bond_atom_site_label_1
_geom_bond_atom_site_label_2
_geom_bond_distance
_geom_bond_site_symmetry_2
_geom_bond_publ_flag
C1 C2 1.389(3) . ?
C1 C6 1.396(3) . ?
C1 C15 1.479(3) . ?
C2 C3 1.391(3) . ?
C2 H2 0.9500 . ?
C3 C4 1.392(3) . ?
C3 H3 0.9500 . ?
C4 C5 1.398(3) . ?
C4 C7 1.487(3) . ?
C5 C6 1.379(3) . ?
C5 H5 0.9500 . ?
C6 C13 1.509(3) . ?
C7 C8 1.384(4) . ?
C7 C12 1.389(3) . ?
C8 C9 1.390(4) . ?
C8 H8 0.9500 . ?
C9 C10 1.366(5) . ?
C9 H9 0.9500 . ?
C10 C11 1.378(5) . ?
C10 H10 0.9500 . ?
C11 C12 1.381(4) . ?
C11 H11 0.9500 . ?
C12 H12 0.9500 . ?
C13 C14 1.506(3) . ?
C13 C16 1.534(3) . ?
C13 C17 1.534(3) . ?
C14 C15 1.337(3) . ?
C14 H14 0.9500 . ?
C15 B22 1.569(3) . ?
C16 H16A 0.9800 . ?
C16 H16B 0.9800 . ?
C16 H16C 0.9800 . ?
C17 H17A 0.9800 . ?
C17 H17B 0.9800 . ?
C17 H17C 0.9800 . ?
C18 C19 1.663(3) . ?
C18 B21 1.698(4) . ?
C18 B23 1.718(4) . ?
C18 B24 1.729(4) . ?
C18 B22 1.729(3) . ?
C18 H18 1.07(3) . ?
C19 C20 1.515(3) . ?
C19 B21 1.697(3) . ?
C19 B25 1.699(4) . ?
C19 B29 1.706(4) . ?
C19 B24 1.723(4) . ?
C20 H20A 0.9800 . ?
C20 H20B 0.9800 . ?
C20 H20C 0.9800 . ?
B21 B28 1.726(4) . ?
B21 B29 1.741(4) . ?
B21 B22 1.757(4) . ?
B21 H21 0.91(3) . ?
B22 B27 1.784(4) . ?
B22 B28 1.786(4) . ?
B22 B23 1.793(4) . ?
B23 B26 1.770(4) . ?
B23 B24 1.772(4) . ?
B23 B27 1.778(4) . ?
B23 H23 1.09(3) . ?
B24 B26 1.756(5) . ?
B24 B25 1.765(4) . ?
B24 H24 1.08(3) . ?
B25 B26 1.770(4) . ?
B25 B30 1.773(4) . ?
B25 B29 1.777(4) . ?
B25 H25 1.10(3) . ?
B26 B27 1.789(4) . ?
B26 B30 1.789(4) . ?
B26 H26 1.07(3) . ?
B27 B30 1.776(4) . ?
B27 B28 1.781(4) . ?
B27 H27 1.08(3) . ?
B28 B29 1.776(4) . ?
B28 B30 1.780(4) . ?
B28 H28 1.08(3) . ?
B29 B30 1.770(4) . ?
B29 H29 1.06(3) . ?
B30 H30 1.12(3) . ?

loop_
_geom_torsion_atom_site_label_1
_geom_torsion_atom_site_label_2
_geom_torsion_atom_site_label_3
_geom_torsion_atom_site_label_4
_geom_torsion
_geom_torsion_site_symmetry_1
_geom_torsion_site_symmetry_2
_geom_torsion_site_symmetry_3
_geom_torsion_site_symmetry_4
_geom_torsion_publ_flag
C6 C1 C2 C3 0.8(3) . . . . ?
C15 C1 C2 C3 -178.3(2) . . . . ?
C1 C2 C3 C4 0.4(3) . . . . ?
C2 C3 C4 C5 -1.5(3) . . . . ?
C2 C3 C4 C7 176.9(2) . . . . ?
C3 C4 C5 C6 1.5(3) . . . . ?
C7 C4 C5 C6 -176.9(2) . . . . ?
C4 C5 C6 C1 -0.4(3) . . . . ?
C4 C5 C6 C13 176.8(2) . . . . ?
C2 C1 C6 C5 -0.7(3) . . . . ?
C15 C1 C6 C5 178.51(19) . . . . ?
C2 C1 C6 C13 -178.4(2) . . . . ?
C15 C1 C6 C13 0.8(2) . . . . ?
C3 C4 C7 C8 38.1(3) . . . . ?
C5 C4 C7 C8 -143.4(3) . . . . ?
C3 C4 C7 C12 -142.4(3) . . . . ?
C5 C4 C7 C12 36.0(3) . . . . ?
C12 C7 C8 C9 0.8(4) . . . . ?
C4 C7 C8 C9 -179.8(3) . . . . ?
C7 C8 C9 C10 -0.4(5) . . . . ?
C8 C9 C10 C11 -0.5(5) . . . . ?
C9 C10 C11 C12 1.0(5) . . . . ?
C10 C11 C12 C7 -0.6(5) . . . . ?
C8 C7 C12 C11 -0.3(4) . . . . ?
C4 C7 C12 C11 -179.7(3) . . . . ?
C5 C6 C13 C14 -177.8(2) . . . . ?
C1 C6 C13 C14 -0.4(2) . . . . ?
C5 C6 C13 C16 64.2(3) . . . . ?
C1 C6 C13 C16 -118.3(2) . . . . ?
C5 C6 C13 C17 -60.0(3) . . . . ?
C1 C6 C13 C17 117.4(2) . . . . ?
C6 C13 C14 C15 -0.2(3) . . . . ?
C16 C13 C14 C15 118.5(2) . . . . ?
C17 C13 C14 C15 -118.3(2) . . . . ?
C13 C14 C15 C1 0.7(3) . . . . ?
C13 C14 C15 B22 -179.1(2) . . . . ?
C2 C1 C15 C14 178.2(2) . . . . ?
C6 C1 C15 C14 -0.9(3) . . . . ?
C2 C1 C15 B22 -2.1(4) . . . . ?
C6 C1 C15 B22 178.8(2) . . . . ?
B21 C18 C19 C20 107.1(2) . . . . ?
B23 C18 C19 C20 -148.4(2) . . . . ?
B24 C18 C19 C20 -109.4(2) . . . . ?
B22 C18 C19 C20 144.1(2) . . . . ?
B23 C18 C19 B21 104.6(2) . . . . ?
B24 C18 C19 B21 143.5(2) . . . . ?
B22 C18 C19 B21 37.05(19) . . . . ?
B21 C18 C19 B25 -104.7(2) . . . . ?
B23 C18 C19 B25 -0.2(3) . . . . ?
B24 C18 C19 B25 38.7(2) . . . . ?
B22 C18 C19 B25 -67.7(2) . . . . ?
B21 C18 C19 B29 -36.74(19) . . . . ?
B23 C18 C19 B29 67.8(2) . . . . ?
B24 C18 C19 B29 106.7(2) . . . . ?
B22 C18 C19 B29 0.3(3) . . . . ?
B21 C18 C19 B24 -143.5(2) . . . . ?
B23 C18 C19 B24 -38.92(19) . . . . ?
B22 C18 C19 B24 -106.4(2) . . . . ?
C20 C19 B21 C18 -108.3(2) . . . . ?
B25 C19 B21 C18 102.3(2) . . . . ?
B29 C19 B21 C18 140.6(2) . . . . ?
B24 C19 B21 C18 34.4(2) . . . . ?
C20 C19 B21 B28 150.9(2) . . . . ?
C18 C19 B21 B28 -100.8(2) . . . . ?
B25 C19 B21 B28 1.5(3) . . . . ?
B29 C19 B21 B28 39.77(18) . . . . ?
B24 C19 B21 B28 -66.4(2) . . . . ?
C20 C19 B21 B29 111.1(2) . . . . ?
C18 C19 B21 B29 -140.6(2) . . . . ?
B25 C19 B21 B29 -38.28(19) . . . . ?
B24 C19 B21 B29 -106.1(2) . . . . ?
C20 C19 B21 B22 -143.9(2) . . . . ?
C18 C19 B21 B22 -35.60(18) . . . . ?
B25 C19 B21 B22 66.7(2) . . . . ?
B29 C19 B21 B22 105.0(2) . . . . ?
B24 C19 B21 B22 -1.2(3) . . . . ?
B23 C18 B21 C19 -101.5(2) . . . . ?
B24 C18 B21 C19 -34.16(19) . . . . ?
B22 C18 B21 C19 -140.3(2) . . . . ?
C19 C18 B21 B28 100.2(2) . . . . ?
B23 C18 B21 B28 -1.3(3) . . . . ?
B24 C18 B21 B28 66.1(2) . . . . ?
B22 C18 B21 B28 -40.04(18) . . . . ?
C19 C18 B21 B29 35.07(18) . . . . ?
B23 C18 B21 B29 -66.5(2) . . . . ?
B24 C18 B21 B29 0.9(3) . . . . ?
B22 C18 B21 B29 -105.2(2) . . . . ?
C19 C18 B21 B22 140.3(2) . . . . ?
B23 C18 B21 B22 38.75(18) . . . . ?
B24 C18 B21 B22 106.1(2) . . . . ?
C14 C15 B22 C18 6.4(3) . . . . ?
C1 C15 B22 C18 -173.3(2) . . . . ?
C14 C15 B22 B21 -61.0(3) . . . . ?
C1 C15 B22 B21 119.3(2) . . . . ?
C14 C15 B22 B27 150.0(2) . . . . ?
C1 C15 B22 B27 -29.7(4) . . . . ?
C14 C15 B22 B28 -131.3(3) . . . . ?
C1 C15 B22 B28 49.0(3) . . . . ?
C14 C15 B22 B23 74.8(3) . . . . ?
C1 C15 B22 B23 -105.0(3) . . . . ?
C19 C18 B22 C15 -145.2(2) . . . . ?
B21 C18 B22 C15 -108.6(2) . . . . ?
B23 C18 B22 C15 112.2(2) . . . . ?
B24 C18 B22 C15 148.3(2) . . . . ?
C19 C18 B22 B21 -36.62(18) . . . . ?
B23 C18 B22 B21 -139.2(2) . . . . ?
B24 C18 B22 B21 -103.1(2) . . . . ?
C19 C18 B22 B27 62.8(2) . . . . ?
B21 C18 B22 B27 99.46(19) . . . . ?
B23 C18 B22 B27 -39.77(17) . . . . ?
B24 C18 B22 B27 -3.7(2) . . . . ?
C19 C18 B22 B28 0.9(2) . . . . ?
B21 C18 B22 B28 37.53(17) . . . . ?
B23 C18 B22 B28 -101.71(19) . . . . ?
B24 C18 B22 B28 -65.6(2) . . . . ?
C19 C18 B22 B23 102.6(2) . . . . ?
B21 C18 B22 B23 139.2(2) . . . . ?
B24 C18 B22 B23 36.09(19) . . . . ?
C19 B21 B22 C15 141.8(2) . . . . ?
C18 B21 B22 C15 106.8(2) . . . . ?
B28 B21 B22 C15 -117.2(2) . . . . ?
B29 B21 B22 C15 -154.6(2) . . . . ?
C19 B21 B22 C18 35.02(17) . . . . ?
B28 B21 B22 C18 136.02(19) . . . . ?
B29 B21 B22 C18 98.6(2) . . . . ?
C19 B21 B22 B27 -62.4(2) . . . . ?
C18 B21 B22 B27 -97.40(19) . . . . ?
B28 B21 B22 B27 38.63(17) . . . . ?
B29 B21 B22 B27 1.2(2) . . . . ?
C19 B21 B22 B28 -101.0(2) . . . . ?
C18 B21 B22 B28 -136.02(19) . . . . ?
B29 B21 B22 B28 -37.43(18) . . . . ?
C19 B21 B22 B23 -0.3(2) . . . . ?
C18 B21 B22 B23 -35.28(17) . . . . ?
B28 B21 B22 B23 100.74(19) . . . . ?
B29 B21 B22 B23 63.3(2) . . . . ?
C19 C18 B23 B26 -0.8(3) . . . . ?
B21 C18 B23 B26 64.7(2) . . . . ?
B24 C18 B23 B26 -39.31(19) . . . . ?
B22 C18 B23 B26 103.0(2) . . . . ?
C19 C18 B23 B24 38.54(18) . . . . ?
B21 C18 B23 B24 104.0(2) . . . . ?
B22 C18 B23 B24 142.4(2) . . . . ?
C19 C18 B23 B27 -63.7(2) . . . . ?
B21 C18 B23 B27 1.8(2) . . . . ?
B24 C18 B23 B27 -102.2(2) . . . . ?
B22 C18 B23 B27 40.11(17) . . . . ?
C19 C18 B23 B22 -103.8(2) . . . . ?
B21 C18 B23 B22 -38.32(18) . . . . ?
B24 C18 B23 B22 -142.4(2) . . . . ?
C15 B22 B23 C18 -105.4(2) . . . . ?
B21 B22 B23 C18 35.26(17) . . . . ?
B27 B22 B23 C18 134.01(19) . . . . ?
B28 B22 B23 C18 96.3(2) . . . . ?
C15 B22 B23 B26 157.8(2) . . . . ?
C18 B22 B23 B26 -96.8(2) . . . . ?
B21 B22 B23 B26 -61.6(2) . . . . ?
B27 B22 B23 B26 37.17(19) . . . . ?
B28 B22 B23 B26 -0.6(3) . . . . ?
C15 B22 B23 B24 -139.1(2) . . . . ?
C18 B22 B23 B24 -33.71(18) . . . . ?
B21 B22 B23 B24 1.5(3) . . . . ?
B27 B22 B23 B24 100.3(2) . . . . ?
B28 B22 B23 B24 62.6(2) . . . . ?
C15 B22 B23 B27 120.6(2) . . . . ?
C18 B22 B23 B27 -134.01(19) . . . . ?
B21 B22 B23 B27 -98.75(19) . . . . ?
B28 B22 B23 B27 -37.72(17) . . . . ?
C20 C19 B24 C18 107.8(2) . . . . ?
B21 C19 B24 C18 -34.16(19) . . . . ?
B25 C19 B24 C18 -138.6(2) . . . . ?
B29 C19 B24 C18 -101.8(2) . . . . ?
C20 C19 B24 B26 -153.3(2) . . . . ?
C18 C19 B24 B26 98.9(2) . . . . ?
B21 C19 B24 B26 64.7(2) . . . . ?
B25 C19 B24 B26 -39.77(18) . . . . ?
B29 C19 B24 B26 -2.9(3) . . . . ?
C20 C19 B24 B25 -113.5(2) . . . . ?
C18 C19 B24 B25 138.6(2) . . . . ?
B21 C19 B24 B25 104.5(2) . . . . ?
B29 C19 B24 B25 36.84(19) . . . . ?
C20 C19 B24 B23 144.1(2) . . . . ?
C18 C19 B24 B23 36.27(18) . . . . ?
B21 C19 B24 B23 2.1(3) . . . . ?
B25 C19 B24 B23 -102.4(2) . . . . ?
B29 C19 B24 B23 -65.5(2) . . . . ?
B21 C18 B24 C19 34.02(19) . . . . ?
B23 C18 B24 C19 138.1(2) . . . . ?
B22 C18 B24 C19 101.7(2) . . . . ?
C19 C18 B24 B26 -98.3(2) . . . . ?
B21 C18 B24 B26 -64.3(2) . . . . ?
B23 C18 B24 B26 39.72(19) . . . . ?
B22 C18 B24 B26 3.3(3) . . . . ?
C19 C18 B24 B25 -35.57(18) . . . . ?
B21 C18 B24 B25 -1.6(3) . . . . ?
B23 C18 B24 B25 102.5(2) . . . . ?
B22 C18 B24 B25 66.1(2) . . . . ?
C19 C18 B24 B23 -138.1(2) . . . . ?
B21 C18 B24 B23 -104.0(2) . . . . ?
B22 C18 B24 B23 -36.40(19) . . . . ?
C18 B23 B24 C19 -35.74(18) . . . . ?
B26 B23 B24 C19 99.0(2) . . . . ?
B27 B23 B24 C19 61.3(2) . . . . ?
B22 B23 B24 C19 -2.2(3) . . . . ?
B26 B23 B24 C18 134.8(2) . . . . ?
B27 B23 B24 C18 97.1(2) . . . . ?
B22 B23 B24 C18 33.55(18) . . . . ?
C18 B23 B24 B26 -134.8(2) . . . . ?
B27 B23 B24 B26 -37.71(19) . . . . ?
B22 B23 B24 B26 -101.2(2) . . . . ?
C18 B23 B24 B25 -96.7(2) . . . . ?
B26 B23 B24 B25 38.0(2) . . . . ?
B27 B23 B24 B25 0.3(3) . . . . ?
B22 B23 B24 B25 -63.2(3) . . . . ?
C20 C19 B25 B24 108.1(3) . . . . ?
C18 C19 B25 B24 -38.44(19) . . . . ?
B21 C19 B25 B24 -104.4(2) . . . . ?
B29 C19 B25 B24 -142.1(2) . . . . ?
C20 C19 B25 B26 147.6(2) . . . . ?
C18 C19 B25 B26 1.0(3) . . . . ?
B21 C19 B25 B26 -64.9(2) . . . . ?
B29 C19 B25 B26 -102.6(2) . . . . ?
B24 C19 B25 B26 39.48(19) . . . . ?
C20 C19 B25 B30 -149.4(2) . . . . ?
C18 C19 B25 B30 64.1(2) . . . . ?
B21 C19 B25 B30 -1.8(3) . . . . ?
B29 C19 B25 B30 -39.48(18) . . . . ?
B24 C19 B25 B30 102.6(2) . . . . ?
C20 C19 B25 B29 -109.9(3) . . . . ?
C18 C19 B25 B29 103.6(2) . . . . ?
B21 C19 B25 B29 37.70(19) . . . . ?
B24 C19 B25 B29 142.1(2) . . . . ?
C18 B24 B25 C19 35.27(18) . . . . ?
B26 B24 B25 C19 134.7(2) . . . . ?
B23 B24 B25 C19 96.7(2) . . . . ?
C19 B24 B25 B26 -134.7(2) . . . . ?
C18 B24 B25 B26 -99.4(2) . . . . ?
B23 B24 B25 B26 -37.98(19) . . . . ?
C19 B24 B25 B30 -97.1(2) . . . . ?
C18 B24 B25 B30 -61.8(2) . . . . ?
B26 B24 B25 B30 37.64(19) . . . . ?
B23 B24 B25 B30 -0.3(3) . . . . ?
C19 B24 B25 B29 -33.69(18) . . . . ?
C18 B24 B25 B29 1.6(3) . . . . ?
B26 B24 B25 B29 101.0(2) . . . . ?
B23 B24 B25 B29 63.0(3) . . . . ?
C19 B24 B26 B25 38.76(17) . . . . ?
C18 B24 B26 B25 98.6(2) . . . . ?
B23 B24 B26 B25 137.6(2) . . . . ?
C19 B24 B26 B23 -98.9(2) . . . . ?
C18 B24 B26 B23 -39.00(18) . . . . ?
B25 B24 B26 B23 -137.6(2) . . . . ?
C19 B24 B26 B27 -61.4(2) . . . . ?
C18 B24 B26 B27 -1.5(3) . . . . ?
B25 B24 B26 B27 -100.1(2) . . . . ?
B23 B24 B26 B27 37.51(18) . . . . ?
C19 B24 B26 B30 1.6(2) . . . . ?
C18 B24 B26 B30 61.5(2) . . . . ?
B25 B24 B26 B30 -37.19(19) . . . . ?
B23 B24 B26 B30 100.5(2) . . . . ?
C19 B25 B26 B24 -39.50(18) . . . . ?
B30 B25 B26 B24 -138.3(2) . . . . ?
B29 B25 B26 B24 -101.1(2) . . . . ?
C19 B25 B26 B23 -1.5(3) . . . . ?
B24 B25 B26 B23 38.01(19) . . . . ?
B30 B25 B26 B23 -100.3(2) . . . . ?
B29 B25 B26 B23 -63.1(3) . . . . ?
C19 B25 B26 B27 61.8(3) . . . . ?
B24 B25 B26 B27 101.3(2) . . . . ?
B30 B25 B26 B27 -36.96(19) . . . . ?
B29 B25 B26 B27 0.2(3) . . . . ?
C19 B25 B26 B30 98.8(2) . . . . ?
B24 B25 B26 B30 138.3(2) . . . . ?
B29 B25 B26 B30 37.12(19) . . . . ?
C18 B23 B26 B24 39.28(18) . . . . ?
B27 B23 B26 B24 138.1(2) . . . . ?
B22 B23 B26 B24 101.1(2) . . . . ?
C18 B23 B26 B25 1.4(3) . . . . ?
B24 B23 B26 B25 -37.89(19) . . . . ?
B27 B23 B26 B25 100.2(2) . . . . ?
B22 B23 B26 B25 63.2(3) . . . . ?
C18 B23 B26 B27 -98.8(2) . . . . ?
B24 B23 B26 B27 -138.1(2) . . . . ?
B22 B23 B26 B27 -36.92(18) . . . . ?
C18 B23 B26 B30 -61.7(2) . . . . ?
B24 B23 B26 B30 -101.0(2) . . . . ?
B27 B23 B26 B30 37.04(19) . . . . ?
B22 B23 B26 B30 0.1(3) . . . . ?
C18 B23 B27 B30 61.9(2) . . . . ?
B26 B23 B27 B30 -37.41(19) . . . . ?
B24 B23 B27 B30 -0.2(3) . . . . ?
B22 B23 B27 B30 101.5(2) . . . . ?
C18 B23 B27 B28 -1.6(2) . . . . ?
B26 B23 B27 B28 -100.9(2) . . . . ?
B24 B23 B27 B28 -63.7(2) . . . . ?
B22 B23 B27 B28 38.04(17) . . . . ?
C18 B23 B27 B22 -39.62(17) . . . . ?
B26 B23 B27 B22 -138.9(2) . . . . ?
B24 B23 B27 B22 -101.7(2) . . . . ?
C18 B23 B27 B26 99.3(2) . . . . ?
B24 B23 B27 B26 37.21(19) . . . . ?
B22 B23 B27 B26 138.9(2) . . . . ?
C15 B22 B27 B30 151.4(2) . . . . ?
C18 B22 B27 B30 -61.3(2) . . . . ?
B21 B22 B27 B30 -0.9(2) . . . . ?
B28 B22 B27 B30 37.01(19) . . . . ?
B23 B22 B27 B30 -100.5(2) . . . . ?
C15 B22 B27 B23 -108.2(3) . . . . ?
C18 B22 B27 B23 39.15(17) . . . . ?
B21 B22 B27 B23 99.60(19) . . . . ?
B28 B22 B27 B23 137.48(19) . . . . ?
C15 B22 B27 B28 114.4(3) . . . . ?
C18 B22 B27 B28 -98.33(19) . . . . ?
B21 B22 B27 B28 -37.88(17) . . . . ?
B23 B22 B27 B28 -137.48(19) . . . . ?
C15 B22 B27 B26 -144.8(2) . . . . ?
C18 B22 B27 B26 2.5(2) . . . . ?
B21 B22 B27 B26 63.0(2) . . . . ?
B28 B22 B27 B26 100.9(2) . . . . ?
B23 B22 B27 B26 -36.61(18) . . . . ?
B24 B26 B27 B30 100.5(2) . . . . ?
B25 B26 B27 B30 37.1(2) . . . . ?
B23 B26 B27 B30 138.2(2) . . . . ?
B24 B26 B27 B23 -37.69(19) . . . . ?
B25 B26 B27 B23 -101.1(2) . . . . ?
B30 B26 B27 B23 -138.2(2) . . . . ?
B24 B26 B27 B28 63.0(2) . . . . ?
B25 B26 B27 B28 -0.5(3) . . . . ?
B23 B26 B27 B28 100.7(2) . . . . ?
B30 B26 B27 B28 -37.55(19) . . . . ?
B24 B26 B27 B22 -0.7(3) . . . . ?
B25 B26 B27 B22 -64.1(2) . . . . ?
B23 B26 B27 B22 37.02(18) . . . . ?
B30 B26 B27 B22 -101.2(2) . . . . ?
C19 B21 B28 B29 -38.79(18) . . . . ?
C18 B21 B28 B29 -100.8(2) . . . . ?
B22 B21 B28 B29 -140.1(2) . . . . ?
C19 B21 B28 B30 -0.5(2) . . . . ?
C18 B21 B28 B30 -62.5(2) . . . . ?
B29 B21 B28 B30 38.26(18) . . . . ?
B22 B21 B28 B30 -101.8(2) . . . . ?
C19 B21 B28 B27 62.2(2) . . . . ?
C18 B21 B28 B27 0.2(2) . . . . ?
B29 B21 B28 B27 101.0(2) . . . . ?
B22 B21 B28 B27 -39.06(17) . . . . ?
C19 B21 B28 B22 101.3(2) . . . . ?
C18 B21 B28 B22 39.28(17) . . . . ?
B29 B21 B28 B22 140.1(2) . . . . ?
B30 B27 B28 B21 -99.7(2) . . . . ?
B23 B27 B28 B21 0.9(2) . . . . ?
B22 B27 B28 B21 39.06(17) . . . . ?
B26 B27 B28 B21 -62.1(2) . . . . ?
B30 B27 B28 B29 -37.01(19) . . . . ?
B23 B27 B28 B29 63.6(2) . . . . ?
B22 B27 B28 B29 101.8(2) . . . . ?
B26 B27 B28 B29 0.6(3) . . . . ?
B23 B27 B28 B30 100.6(2) . . . . ?
B22 B27 B28 B30 138.8(2) . . . . ?
B26 B27 B28 B30 37.6(2) . . . . ?
B30 B27 B28 B22 -138.8(2) . . . . ?
B23 B27 B28 B22 -38.19(17) . . . . ?
B26 B27 B28 B22 -101.1(2) . . . . ?
C15 B22 B28 B21 104.7(3) . . . . ?
C18 B22 B28 B21 -37.53(17) . . . . ?
B27 B22 B28 B21 -135.88(19) . . . . ?
B23 B22 B28 B21 -98.3(2) . . . . ?
C15 B22 B28 B29 140.4(2) . . . . ?
C18 B22 B28 B29 -1.8(2) . . . . ?
B21 B22 B28 B29 35.77(18) . . . . ?
B27 B22 B28 B29 -100.1(2) . . . . ?
B23 B22 B28 B29 -62.5(2) . . . . ?
C15 B22 B28 B30 -156.3(2) . . . . ?
C18 B22 B28 B30 61.5(2) . . . . ?
B21 B22 B28 B30 99.0(2) . . . . ?
B27 B22 B28 B30 -36.83(18) . . . . ?
B23 B22 B28 B30 0.8(2) . . . . ?
C15 B22 B28 B27 -119.4(3) . . . . ?
C18 B22 B28 B27 98.35(19) . . . . ?
B21 B22 B28 B27 135.88(19) . . . . ?
B23 B22 B28 B27 37.60(18) . . . . ?
C20 C19 B29 B21 -106.5(2) . . . . ?
C18 C19 B29 B21 36.41(19) . . . . ?
B25 C19 B29 B21 140.0(2) . . . . ?
B24 C19 B29 B21 103.5(2) . . . . ?
C20 C19 B29 B30 153.0(2) . . . . ?
C18 C19 B29 B30 -64.0(2) . . . . ?
B21 C19 B29 B30 -100.5(2) . . . . ?
B25 C19 B29 B30 39.54(18) . . . . ?
B24 C19 B29 B30 3.0(2) . . . . ?
C20 C19 B29 B28 -144.3(2) . . . . ?
C18 C19 B29 B28 -1.4(2) . . . . ?
B21 C19 B29 B28 -37.81(18) . . . . ?
B25 C19 B29 B28 102.2(2) . . . . ?
B24 C19 B29 B28 65.7(2) . . . . ?
C20 C19 B29 B25 113.5(2) . . . . ?
C18 C19 B29 B25 -103.6(2) . . . . ?
B21 C19 B29 B25 -140.0(2) . . . . ?
B24 C19 B29 B25 -36.53(19) . . . . ?
C18 B21 B29 C19 -34.71(17) . . . . ?
B28 B21 B29 C19 -136.2(2) . . . . ?
B22 B21 B29 C19 -98.8(2) . . . . ?
C19 B21 B29 B30 97.7(2) . . . . ?
C18 B21 B29 B30 63.0(2) . . . . ?
B28 B21 B29 B30 -38.49(19) . . . . ?
B22 B21 B29 B30 -1.0(3) . . . . ?
C19 B21 B29 B28 136.2(2) . . . . ?
C18 B21 B29 B28 101.5(2) . . . . ?
B22 B21 B29 B28 37.44(18) . . . . ?
C19 B21 B29 B25 34.84(18) . . . . ?
C18 B21 B29 B25 0.1(3) . . . . ?
B28 B21 B29 B25 -101.4(2) . . . . ?
B22 B21 B29 B25 -63.9(2) . . . . ?
B21 B28 B29 C19 37.90(18) . . . . ?
B30 B28 B29 C19 -98.7(2) . . . . ?
B27 B28 B29 C19 -61.6(2) . . . . ?
B22 B28 B29 C19 1.9(2) . . . . ?
B30 B28 B29 B21 -136.6(2) . . . . ?
B27 B28 B29 B21 -99.5(2) . . . . ?
B22 B28 B29 B21 -35.96(18) . . . . ?
B21 B28 B29 B30 136.6(2) . . . . ?
B27 B28 B29 B30 37.07(19) . . . . ?
B22 B28 B29 B30 100.6(2) . . . . ?
B21 B28 B29 B25 99.0(2) . . . . ?
B30 B28 B29 B25 -37.59(19) . . . . ?
B27 B28 B29 B25 -0.5(3) . . . . ?
B22 B28 B29 B25 63.0(2) . . . . ?
B24 B25 B29 C19 34.03(19) . . . . ?
B26 B25 B29 C19 97.2(2) . . . . ?
B30 B25 B29 C19 134.71(19) . . . . ?
C19 B25 B29 B21 -35.11(18) . . . . ?
B24 B25 B29 B21 -1.1(3) . . . . ?
B26 B25 B29 B21 62.1(3) . . . . ?
B30 B25 B29 B21 99.6(2) . . . . ?
C19 B25 B29 B30 -134.71(19) . . . . ?
B24 B25 B29 B30 -100.7(2) . . . . ?
B26 B25 B29 B30 -37.5(2) . . . . ?
C19 B25 B29 B28 -97.0(2) . . . . ?
B24 B25 B29 B28 -63.0(3) . . . . ?
B26 B25 B29 B28 0.2(3) . . . . ?
B30 B25 B29 B28 37.72(18) . . . . ?
C19 B29 B30 B25 -38.73(17) . . . . ?
B21 B29 B30 B25 -100.2(2) . . . . ?
B28 B29 B30 B25 -138.0(2) . . . . ?
C19 B29 B30 B27 61.9(2) . . . . ?
B21 B29 B30 B27 0.5(3) . . . . ?
B28 B29 B30 B27 -37.33(19) . . . . ?
B25 B29 B30 B27 100.6(2) . . . . ?
C19 B29 B30 B28 99.24(19) . . . . ?
B21 B29 B30 B28 37.79(18) . . . . ?
B25 B29 B30 B28 138.0(2) . . . . ?
C19 B29 B30 B26 -1.8(2) . . . . ?
B21 B29 B30 B26 -63.3(2) . . . . ?
B28 B29 B30 B26 -101.1(2) . . . . ?
B25 B29 B30 B26 36.90(19) . . . . ?
C19 B25 B30 B29 38.98(17) . . . . ?
B24 B25 B30 B29 101.4(2) . . . . ?
B26 B25 B30 B29 138.5(2) . . . . ?
C19 B25 B30 B27 -62.2(2) . . . . ?
B24 B25 B30 B27 0.2(3) . . . . ?
B26 B25 B30 B27 37.38(19) . . . . ?
B29 B25 B30 B27 -101.2(2) . . . . ?
C19 B25 B30 B28 1.4(3) . . . . ?
B24 B25 B30 B28 63.8(2) . . . . ?
B26 B25 B30 B28 100.9(2) . . . . ?
B29 B25 B30 B28 -37.60(18) . . . . ?
C19 B25 B30 B26 -99.6(2) . . . . ?
B24 B25 B30 B26 -37.17(19) . . . . ?
B29 B25 B30 B26 -138.5(2) . . . . ?
B23 B27 B30 B29 -63.7(2) . . . . ?
B28 B27 B30 B29 37.29(19) . . . . ?
B22 B27 B30 B29 0.3(3) . . . . ?
B26 B27 B30 B29 -100.8(2) . . . . ?
B23 B27 B30 B25 0.0(3) . . . . ?
B28 B27 B30 B25 101.0(2) . . . . ?
B22 B27 B30 B25 64.0(2) . . . . ?
B26 B27 B30 B25 -37.09(19) . . . . ?
B23 B27 B30 B28 -101.0(2) . . . . ?
B22 B27 B30 B28 -37.02(18) . . . . ?
B26 B27 B30 B28 -138.1(2) . . . . ?
B23 B27 B30 B26 37.09(19) . . . . ?
B28 B27 B30 B26 138.1(2) . . . . ?
B22 B27 B30 B26 101.0(2) . . . . ?
B21 B28 B30 B29 -38.22(18) . . . . ?
B27 B28 B30 B29 -138.4(2) . . . . ?
B22 B28 B30 B29 -101.4(2) . . . . ?
B21 B28 B30 B25 -0.5(3) . . . . ?
B29 B28 B30 B25 37.68(19) . . . . ?
B27 B28 B30 B25 -100.7(2) . . . . ?
B22 B28 B30 B25 -63.8(2) . . . . ?
B21 B28 B30 B27 100.1(2) . . . . ?
B29 B28 B30 B27 138.4(2) . . . . ?
B22 B28 B30 B27 36.93(18) . . . . ?
B21 B28 B30 B26 62.5(2) . . . . ?
B29 B28 B30 B26 100.7(2) . . . . ?
B27 B28 B30 B26 -37.64(19) . . . . ?
B22 B28 B30 B26 -0.7(3) . . . . ?
B24 B26 B30 B29 0.2(3) . . . . ?
B25 B26 B30 B29 -37.17(19) . . . . ?
B23 B26 B30 B29 63.9(2) . . . . ?
B27 B26 B30 B29 101.1(2) . . . . ?
B24 B26 B30 B25 37.33(19) . . . . ?
B23 B26 B30 B25 101.1(2) . . . . ?
B27 B26 B30 B25 138.3(2) . . . . ?
B24 B26 B30 B27 -100.9(2) . . . . ?
B25 B26 B30 B27 -138.3(2) . . . . ?
B23 B26 B30 B27 -37.23(19) . . . . ?
B24 B26 B30 B28 -63.4(2) . . . . ?
B25 B26 B30 B28 -100.7(2) . . . . ?
B23 B26 B30 B28 0.4(3) . . . . ?
B27 B26 B30 B28 37.59(19) . . . . ?
